data_5000189
loop_
_publ_author_name
'Padmanabhan, Kaillathe'
'D\"opp, Dietrich'
'Venkatesan, Kailasam'
'Ramamurthy, Vaidyanathan'

_publ_section_title
;
 Solid-state photochemistry of nitro compounds: structure-reactivity
 correlations
;
_journal_issue 6
_journal_name_full
;
 Journal of the Chemical Society, Perkin Transactions 2
;
_journal_page_first 897
_journal_page_last 906
_journal_paper_doi 10.1039/P29860000897
_journal_year 1986
_chemical_formula_sum 'C12 H15 N3 O6'
_space_group_IT_number 14
_symmetry_cell_setting monoclinic
_symmetry_space_group_name_Hall '-P 2yab'
_symmetry_space_group_name_H-M 'P 1 21/a 1'
_cell_angle_alpha 90
_cell_angle_beta 107.79(1)
_cell_angle_gamma 90
_cell_formula_units_Z 4
_cell_length_a 9.226(1)
_cell_length_b 11.104(1)
_cell_length_c 14.622(2)
_cod_original_sg_symbol_H-M 'P 21/a'
_cod_database_code 5000189

loop_
_symmetry_equiv_pos_site_id
_symmetry_equiv_pos_as_xyz
1 x,y,z
2 1/2-x,1/2+y,-z
3 -x,-y,-z
4 -1/2+x,-1/2-y,z

loop_
_atom_site_label
_atom_site_type_symbol
_atom_site_fract_x
_atom_site_fract_y
_atom_site_fract_z
C1 C 0.8129(3) 0.0425(2) 0.7284(2)
C2 C 0.7893(3) 0.0561(2) 0.8182(2)
C3 C 0.7835(3) 0.1642(2) 0.8659(2)
C4 C 0.8010(3) 0.2672(2) 0.8161(2)
C5 C 0.8265(3) 0.2677(2) 0.7285(2)
C6 C 0.8307(3) 0.1540(2) 0.6877(2)
C7 C 0.8129(3) -0.0808(2) 0.6778(2)
C8 C 0.6502(4) -0.1045(4) 0.6138(3)
C9 C 0.9204(4) -0.0826(3) 0.6151(3)
C10 C 0.8681(6) -0.1860(3) 0.7480(3)
C11 C 0.8471(4) 0.3831(3) 0.6782(3)
C12 C 0.7586(5) 0.1698(3) 0.9626(2)
N13 N 0.8504(3) 0.1613(2) 0.5914(2)
N14 N 0.7586(3) -0.0493(2) 0.8713(2)
N15 N 0.7881(3) 0.3841(2) 0.8604(2)
O131 O 0.7363(3) 0.1495(2) 0.5217(1)
O132 O 0.9770(3) 0.1834(2) 0.5859(2)
O141 O 0.6295(3) -0.0894(2) 0.8459(3)
O142 O 0.8626(3) -0.0861(2) 0.9391(2)
O151 O 0.6661(3) 0.4327(2) 0.8367(2)
O152 O 0.8978(3) 0.4248(2) 0.9198(2)
H81 H 0.649(3) -0.180(3) 0.587(2)
H82 H 0.578(3) -0.115(3) 0.653(2)
H83 H 0.614(3) -0.036(3) 0.574(2)
H91 H 0.933(3) -0.167(3) 0.592(2)
H92 H 1.039(3) -0.061(3) 0.658(2)
H93 H 0.897(3) -0.027(3) 0.550(2)
H101 H 0.874(3) -0.257(3) 0.710(2)
H102 H 0.964(3) -0.168(3) 0.806(2)
H103 H 0.784(3) -0.210(3) 0.774(2)
H111 H 0.820(4) 0.447(3) 0.704(3)
H112 H 0.756(3) 0.394(3) 0.617(3)
H113 H 0.960(4) 0.396(4) 0.672(3)
H121 H 0.703(4) 0.230(3) 0.976(3)
H122 H 0.716(3) 0.105(3) 0.984(3)
H123 H 0.852(4) 0.183(3) 1.016(3)

loop_
_atom_type_symbol
_atom_type_radius_bond
C 0.68
H 0.23
N 0.68
O 0.68
